data_7036198
loop_
_publ_author_name
'Kimani, Martin M.'
'Watts, David'
'Graham, Leigh A.'
'Rabinovich, Daniel'
'Yap, Glenn P. A.'
'Brumaghim, Julia L.'

_publ_section_title
;
 Dinuclear copper(i) complexes with N-heterocyclic thione and selone
 ligands: synthesis, characterization, and electrochemical studies.
;
_journal_issue 37
_journal_name_full 'Dalton transactions (Cambridge, England : 2003)'
_journal_page_first 16313
_journal_page_last 16324
_journal_paper_doi 10.1039/c5dt02232k
_journal_volume 44
_journal_year 2015
_chemical_formula_sum 'C28 H40 B2 Cu2 F8 N12 S6'
_chemical_formula_weight 1037.78
_chemical_name_systematic '[(BmmMe)Cu(\m-dmit)]n(BF4)n'
_space_group_IT_number 14
_symmetry_cell_setting monoclinic
_symmetry_space_group_name_Hall '-P 2ybc'
_symmetry_space_group_name_H-M 'P 1 21/c 1'
_atom_sites_solution_hydrogens geom
_atom_sites_solution_primary direct
_atom_sites_solution_secondary difmap
_audit_creation_method SHELXL-97
_audit_update_record
;
2015-06-08 deposited with the CCDC.
2015-08-18 downloaded from the CCDC.
;
_cell_angle_alpha 90.00
_cell_angle_beta 99.89(3)
_cell_angle_gamma 90.00
_cell_formula_units_Z 2
_cell_length_a 9.4763(19)
_cell_length_b 27.970(6)
_cell_length_c 7.8016(16)
_cell_measurement_reflns_used 16881
_cell_measurement_temperature 293(2)
_cell_measurement_theta_max 26.31
_cell_measurement_theta_min 2.18
_cell_volume 2037.1(8)
_computing_cell_refinement 'CrystalClear (Rigaku/MSC,2006)'
_computing_data_collection 'CrystalClear (Rigaku/MSC,2006)'
_computing_data_reduction 'CrystalClear (Rigaku/MSC,2006)'
_computing_molecular_graphics 'SHELXL-97 (Sheldrick, 1997)'
_computing_publication_material 'SHELXL-97 (Sheldrick, 1997)'
_computing_structure_refinement 'SHELXL-97 (Sheldrick, 1997)'
_computing_structure_solution 'SHELXS-97 (Sheldrick, 1990)'
_diffrn_ambient_temperature 293(2)
_diffrn_detector_area_resol_mean 14.6306
_diffrn_measured_fraction_theta_full 0.990
_diffrn_measured_fraction_theta_max 0.990
_diffrn_measurement_device_type 'Rigaku, AFC8S diffractometer'
_diffrn_measurement_method dtprofit.ref
_diffrn_radiation_monochromator graphite
_diffrn_radiation_source 'fine-focus sealed tube'
_diffrn_radiation_type MoK\a
_diffrn_radiation_wavelength 0.71073
_diffrn_reflns_av_R_equivalents 0.0547
_diffrn_reflns_av_sigmaI/netI 0.0446
_diffrn_reflns_limit_h_max 11
_diffrn_reflns_limit_h_min -11
_diffrn_reflns_limit_k_max 34
_diffrn_reflns_limit_k_min -34
_diffrn_reflns_limit_l_max 9
_diffrn_reflns_limit_l_min -7
_diffrn_reflns_number 16881
_diffrn_reflns_theta_full 26.31
_diffrn_reflns_theta_max 26.31
_diffrn_reflns_theta_min 2.18
_diffrn_standards_decay_% 0
_diffrn_standards_interval_count 0
_diffrn_standards_interval_time 0
_diffrn_standards_number 0
_exptl_absorpt_coefficient_mu 1.429
_exptl_absorpt_correction_T_max 0.7439
_exptl_absorpt_correction_T_min 0.6656
_exptl_absorpt_correction_type multi-scan
_exptl_absorpt_process_details 'REQAB, CrystalClear'
_exptl_crystal_density_diffrn 1.692
_exptl_crystal_density_method 'not measured'
_exptl_crystal_description prisms
_exptl_crystal_F_000 1056
_exptl_crystal_recrystallization_method 'Re-crystallisation from solvent: acetonitrile/diethyl ether'
_exptl_crystal_size_max 0.31
_exptl_crystal_size_mid 0.24
_exptl_crystal_size_min 0.22
_refine_diff_density_max 0.416
_refine_diff_density_min -0.424
_refine_diff_density_rms 0.087
_refine_ls_extinction_method none
_refine_ls_goodness_of_fit_ref 1.089
_refine_ls_hydrogen_treatment mixed
_refine_ls_matrix_type full
_refine_ls_number_parameters 266
_refine_ls_number_reflns 4096
_refine_ls_number_restraints 0
_refine_ls_restrained_S_all 1.089
_refine_ls_R_factor_all 0.0591
_refine_ls_R_factor_gt 0.0440
_refine_ls_shift/su_max 0.000
_refine_ls_shift/su_mean 0.000
_refine_ls_structure_factor_coef Fsqd
_refine_ls_weighting_details 'calc w=1/[\s^2^(Fo^2^)+(0.0466P)^2^+1.3907P] where P=(Fo^2^+2Fc^2^)/3'
_refine_ls_weighting_scheme calc
_refine_ls_wR_factor_gt 0.0984
_refine_ls_wR_factor_ref 0.1074
_reflns_number_gt 3308
_reflns_number_total 4096
_reflns_threshold_expression >2sigma(I)
_cod_data_source_file c5dt02232k2.cif
_cod_data_source_block dmisecumbit
_cod_depositor_comments
;
The following automatic conversions were performed:

'_symmetry_cell_setting' value 'Monoclinic' changed to 'monoclinic'
according to
/usr/data/users/saulius/crontab/automatic-downloads/rss-feeds/RSC/lib/dictionaries/cif_core.dic
dictionary named 'cif_core.dic' version 2.4.2 from 2011-04-26.

Automatic conversion script
Id: cif_fix_values 3271 2015-04-21 07:52:19Z andrius 

 Adding full bibliography for 7036192--7036198.cif.
;
_cod_original_cell_volume 2037.1(7)
_cod_original_sg_symbol_H-M P2(1)/c
_cod_database_code 7036198

loop_
_symmetry_equiv_pos_as_xyz
'x, y, z'
'-x, y+1/2, -z+1/2'
'-x, -y, -z'
'x, -y-1/2, z-1/2'

loop_
_atom_site_label
_atom_site_type_symbol
_atom_site_fract_x
_atom_site_fract_y
_atom_site_fract_z
_atom_site_U_iso_or_equiv
_atom_site_adp_type
_atom_site_occupancy
_atom_site_symmetry_multiplicity
_atom_site_calc_flag
_atom_site_refinement_flags
Cu1 Cu 0.31862(4) 0.286754(14) 0.02787(6) 0.02538(13) Uani 1 1 d .
S3 S 0.14615(9) 0.34324(3) -0.08523(11) 0.02356(18) Uani 1 1 d .
S1 S 0.29324(9) 0.27544(3) 0.32196(11) 0.0266(2) Uani 1 1 d .
S2 S 0.56089(9) 0.30357(3) 0.00784(13) 0.0289(2) Uani 1 1 d .
N4 N 0.4755(3) 0.39754(10) -0.0134(4) 0.0223(6) Uani 1 1 d .
N6 N 0.0452(3) 0.42267(10) 0.0548(4) 0.0243(6) Uani 1 1 d .
N2 N 0.0040(3) 0.29738(9) 0.2731(4) 0.0233(6) Uani 1 1 d .
N1 N 0.1388(3) 0.34767(10) 0.4365(4) 0.0259(6) Uani 1 1 d .
N5 N 0.2751(3) 0.41505(9) 0.1290(4) 0.0227(6) Uani 1 1 d .
N3 N 0.5838(3) 0.37576(10) -0.2219(4) 0.0263(6) Uani 1 1 d .
C14 C 0.1569(3) 0.39400(11) 0.0348(4) 0.0211(6) Uani 1 1 d .
C6 C 0.5405(3) 0.35970(12) -0.0758(4) 0.0234(7) Uani 1 1 d .
C1 C 0.1419(4) 0.30711(12) 0.3434(4) 0.0235(7) Uani 1 1 d .
C4 C -0.0846(4) 0.33202(12) 0.3224(5) 0.0279(7) Uani 1 1 d .
H4A H -0.1837 0.3335 0.2908 0.033 Uiso 1 1 calc R
C7 C 0.6529(4) 0.34613(15) -0.3384(5) 0.0374(9) Uani 1 1 d .
H7A H 0.7415 0.3338 -0.2758 0.056 Uiso 1 1 calc R
H7B H 0.6717 0.3651 -0.4345 0.056 Uiso 1 1 calc R
H7C H 0.5909 0.3200 -0.3812 0.056 Uiso 1 1 calc R
C8 C 0.5445(4) 0.42321(12) -0.2505(5) 0.0286(7) Uani 1 1 d .
H8A H 0.5615 0.4421 -0.3429 0.034 Uiso 1 1 calc R
C3 C -0.0013(4) 0.36305(14) 0.4242(5) 0.0315(8) Uani 1 1 d .
H3A H -0.0320 0.3900 0.4770 0.038 Uiso 1 1 calc R
C11 C 0.2351(4) 0.45588(12) 0.2109(5) 0.0282(7) Uani 1 1 d .
H11A H 0.2958 0.4762 0.2837 0.034 Uiso 1 1 calc R
C12 C 0.0936(4) 0.46040(12) 0.1657(5) 0.0300(8) Uani 1 1 d .
H12A H 0.0374 0.4844 0.2017 0.036 Uiso 1 1 calc R
C5 C -0.0421(4) 0.25729(13) 0.1578(5) 0.0312(8) Uani 1 1 d .
H5A H 0.0098 0.2576 0.0624 0.047 Uiso 1 1 calc R
H5B H -0.1428 0.2600 0.1139 0.047 Uiso 1 1 calc R
H5C H -0.0236 0.2279 0.2210 0.047 Uiso 1 1 calc R
C10 C 0.4203(3) 0.39675(12) 0.1502(4) 0.0231(7) Uani 1 1 d .
H10A H 0.4221 0.3642 0.1934 0.028 Uiso 1 1 calc R
H10B H 0.4819 0.4159 0.2359 0.028 Uiso 1 1 calc R
C9 C 0.4776(4) 0.43686(11) -0.1209(4) 0.0251(7) Uani 1 1 d .
H9A H 0.4398 0.4669 -0.1059 0.030 Uiso 1 1 calc R
C13 C -0.1013(4) 0.41462(13) -0.0312(5) 0.0316(8) Uani 1 1 d .
H13A H -0.1293 0.3825 -0.0091 0.047 Uiso 1 1 calc R
H13B H -0.1079 0.4193 -0.1542 0.047 Uiso 1 1 calc R
H13C H -0.1637 0.4368 0.0130 0.047 Uiso 1 1 calc R
C2 C 0.2647(4) 0.37057(14) 0.5369(5) 0.0341(8) Uani 1 1 d .
H2A H 0.3396 0.3719 0.4684 0.051 Uiso 1 1 calc R
H2B H 0.2969 0.3524 0.6408 0.051 Uiso 1 1 calc R
H2C H 0.2405 0.4024 0.5677 0.051 Uiso 1 1 calc R
F2 F 0.3932(2) 0.51797(8) 0.5985(3) 0.0387(5) Uani 1 1 d .
F3 F 0.1716(3) 0.53957(9) 0.4604(3) 0.0483(6) Uani 1 1 d .
F4 F 0.2712(2) 0.57767(9) 0.7038(3) 0.0504(7) Uani 1 1 d .
F1 F 0.1979(3) 0.50091(11) 0.7201(4) 0.0632(8) Uani 1 1 d .
B1 B 0.2568(4) 0.53337(15) 0.6199(5) 0.0291(8) Uani 1 1 d .

loop_
_atom_site_aniso_label
_atom_site_aniso_U_11
_atom_site_aniso_U_22
_atom_site_aniso_U_33
_atom_site_aniso_U_23
_atom_site_aniso_U_13
_atom_site_aniso_U_12
Cu1 0.0249(2) 0.0223(2) 0.0297(2) -0.00112(16) 0.00677(18) -0.00094(16)
S3 0.0251(4) 0.0215(4) 0.0232(4) -0.0011(3) 0.0017(3) 0.0002(3)
S1 0.0243(4) 0.0294(4) 0.0275(4) 0.0079(3) 0.0080(3) 0.0062(3)
S2 0.0219(4) 0.0231(4) 0.0422(5) 0.0030(3) 0.0070(4) 0.0015(3)
N4 0.0203(13) 0.0238(13) 0.0235(14) -0.0011(11) 0.0053(11) -0.0022(11)
N6 0.0229(14) 0.0251(13) 0.0257(14) 0.0000(11) 0.0062(12) 0.0008(11)
N2 0.0244(14) 0.0215(13) 0.0240(14) 0.0015(11) 0.0044(12) 0.0004(11)
N1 0.0258(14) 0.0290(14) 0.0230(14) -0.0023(11) 0.0046(12) 0.0003(12)
N5 0.0221(14) 0.0213(13) 0.0251(14) -0.0008(11) 0.0050(12) -0.0011(11)
N3 0.0211(14) 0.0300(15) 0.0286(15) -0.0015(12) 0.0068(12) -0.0011(11)
C14 0.0227(16) 0.0200(15) 0.0216(15) 0.0046(12) 0.0068(13) 0.0016(12)
C6 0.0157(15) 0.0253(16) 0.0290(17) 0.0010(13) 0.0032(13) -0.0018(12)
C1 0.0246(17) 0.0272(16) 0.0192(15) 0.0068(12) 0.0048(13) 0.0044(13)
C4 0.0229(17) 0.0322(18) 0.0289(18) 0.0038(14) 0.0058(14) 0.0073(14)
C7 0.035(2) 0.045(2) 0.036(2) -0.0073(17) 0.0184(17) -0.0001(17)
C8 0.0283(17) 0.0290(17) 0.0288(18) 0.0058(14) 0.0057(15) -0.0037(14)
C3 0.0295(18) 0.0368(19) 0.0284(18) 0.0022(15) 0.0054(15) 0.0078(15)
C11 0.0357(19) 0.0214(16) 0.0287(18) -0.0063(13) 0.0088(16) -0.0039(14)
C12 0.0350(19) 0.0269(17) 0.0302(18) -0.0021(14) 0.0111(16) 0.0024(15)
C5 0.0324(19) 0.0290(17) 0.0313(19) -0.0024(14) 0.0029(15) -0.0034(15)
C10 0.0226(16) 0.0261(16) 0.0209(16) -0.0012(12) 0.0041(13) -0.0010(13)
C9 0.0248(17) 0.0206(15) 0.0290(17) 0.0019(13) 0.0019(14) -0.0018(13)
C13 0.0233(17) 0.0353(19) 0.037(2) 0.0035(15) 0.0063(15) 0.0073(14)
C2 0.0309(19) 0.040(2) 0.0302(19) -0.0016(15) 0.0017(16) -0.0085(16)
F2 0.0334(11) 0.0372(12) 0.0503(14) 0.0048(10) 0.0207(11) 0.0099(9)
F3 0.0516(15) 0.0521(14) 0.0360(13) -0.0091(11) -0.0074(11) 0.0124(12)
F4 0.0335(12) 0.0538(15) 0.0595(16) -0.0282(13) -0.0041(11) 0.0107(11)
F1 0.0425(15) 0.0712(19) 0.084(2) 0.0374(16) 0.0343(15) 0.0149(13)
B1 0.0241(19) 0.034(2) 0.029(2) -0.0019(16) 0.0052(16) 0.0039(16)

loop_
_atom_type_symbol
_atom_type_description
_atom_type_scat_dispersion_real
_atom_type_scat_dispersion_imag
_atom_type_scat_source
C C 0.0033 0.0016 'International Tables Vol C Tables 4.2.6.8 and 6.1.1.4'
H H 0.0000 0.0000 'International Tables Vol C Tables 4.2.6.8 and 6.1.1.4'
B B 0.0013 0.0007 'International Tables Vol C Tables 4.2.6.8 and 6.1.1.4'
N N 0.0061 0.0033 'International Tables Vol C Tables 4.2.6.8 and 6.1.1.4'
F F 0.0171 0.0103 'International Tables Vol C Tables 4.2.6.8 and 6.1.1.4'
S S 0.1246 0.1234 'International Tables Vol C Tables 4.2.6.8 and 6.1.1.4'
Cu Cu 0.3201 1.2651 'International Tables Vol C Tables 4.2.6.8 and 6.1.1.4'

loop_
_geom_angle_atom_site_label_1
_geom_angle_atom_site_label_2
_geom_angle_atom_site_label_3
_geom_angle
_geom_angle_site_symmetry_1
_geom_angle_site_symmetry_3
S3 Cu1 S1 105.05(4) . 4_565
S3 Cu1 S1 105.99(4) . .
S1 Cu1 S1 123.18(2) 4_565 .
S3 Cu1 S2 117.58(3) . .
S1 Cu1 S2 95.06(4) 4_565 .
S1 Cu1 S2 110.51(5) . .
C14 S3 Cu1 112.73(12) . .
C1 S1 Cu1 107.69(11) . 4_566
C1 S1 Cu1 104.53(11) . .
Cu1 S1 Cu1 138.14(4) 4_566 .
C6 S2 Cu1 99.25(11) . .
C6 N4 C9 110.3(3) . .
C6 N4 C10 123.7(3) . .
C9 N4 C10 125.9(3) . .
C14 N6 C12 109.8(3) . .
C14 N6 C13 123.9(3) . .
C12 N6 C13 126.2(3) . .
C1 N2 C4 109.7(3) . .
C1 N2 C5 124.8(3) . .
C4 N2 C5 125.5(3) . .
C1 N1 C3 109.5(3) . .
C1 N1 C2 124.5(3) . .
C3 N1 C2 126.0(3) . .
C14 N5 C11 109.8(3) . .
C14 N5 C10 125.8(3) . .
C11 N5 C10 124.4(3) . .
C6 N3 C8 110.0(3) . .
C6 N3 C7 124.6(3) . .
C8 N3 C7 125.3(3) . .
N6 C14 N5 105.5(3) . .
N6 C14 S3 125.7(3) . .
N5 C14 S3 128.8(2) . .
N3 C6 N4 105.4(3) . .
N3 C6 S2 126.8(3) . .
N4 C6 S2 127.7(3) . .
N1 C1 N2 106.1(3) . .
N1 C1 S1 125.6(3) . .
N2 C1 S1 128.3(3) . .
C3 C4 N2 107.2(3) . .
C3 C4 H4A 126.4 . .
N2 C4 H4A 126.4 . .
N3 C7 H7A 109.5 . .
N3 C7 H7B 109.5 . .
H7A C7 H7B 109.5 . .
N3 C7 H7C 109.5 . .
H7A C7 H7C 109.5 . .
H7B C7 H7C 109.5 . .
C9 C8 N3 107.5(3) . .
C9 C8 H8A 126.3 . .
N3 C8 H8A 126.3 . .
C4 C3 N1 107.5(3) . .
C4 C3 H3A 126.3 . .
N1 C3 H3A 126.3 . .
C12 C11 N5 107.3(3) . .
C12 C11 H11A 126.4 . .
N5 C11 H11A 126.4 . .
C11 C12 N6 107.6(3) . .
C11 C12 H12A 126.2 . .
N6 C12 H12A 126.2 . .
N2 C5 H5A 109.5 . .
N2 C5 H5B 109.5 . .
H5A C5 H5B 109.5 . .
N2 C5 H5C 109.5 . .
H5A C5 H5C 109.5 . .
H5B C5 H5C 109.5 . .
N5 C10 N4 111.7(3) . .
N5 C10 H10A 109.3 . .
N4 C10 H10A 109.3 . .
N5 C10 H10B 109.3 . .
N4 C10 H10B 109.3 . .
H10A C10 H10B 107.9 . .
C8 C9 N4 106.8(3) . .
C8 C9 H9A 126.6 . .
N4 C9 H9A 126.6 . .
N6 C13 H13A 109.5 . .
N6 C13 H13B 109.5 . .
H13A C13 H13B 109.5 . .
N6 C13 H13C 109.5 . .
H13A C13 H13C 109.5 . .
H13B C13 H13C 109.5 . .
N1 C2 H2A 109.5 . .
N1 C2 H2B 109.5 . .
H2A C2 H2B 109.5 . .
N1 C2 H2C 109.5 . .
H2A C2 H2C 109.5 . .
H2B C2 H2C 109.5 . .
F3 B1 F1 111.4(3) . .
F3 B1 F4 107.9(3) . .
F1 B1 F4 109.6(3) . .
F3 B1 F2 110.0(3) . .
F1 B1 F2 109.7(3) . .
F4 B1 F2 108.1(3) . .

loop_
_geom_bond_atom_site_label_1
_geom_bond_atom_site_label_2
_geom_bond_distance
_geom_bond_site_symmetry_2
Cu1 S3 2.3347(10) .
Cu1 S1 2.3520(10) 4_565
Cu1 S1 2.3689(10) .
Cu1 S2 2.3748(10) .
S3 C14 1.694(3) .
S1 C1 1.718(3) .
S1 Cu1 2.3520(10) 4_566
S2 C6 1.698(3) .
N4 C6 1.356(4) .
N4 C9 1.385(4) .
N4 C10 1.460(4) .
N6 C14 1.358(4) .
N6 C12 1.392(4) .
N6 C13 1.452(5) .
N2 C1 1.356(4) .
N2 C4 1.379(4) .
N2 C5 1.457(4) .
N1 C1 1.350(4) .
N1 C3 1.383(5) .
N1 C2 1.458(5) .
N5 C14 1.363(4) .
N5 C11 1.393(4) .
N5 C10 1.451(4) .
N3 C6 1.353(4) .
N3 C8 1.386(4) .
N3 C7 1.465(4) .
C4 C3 1.339(5) .
C4 H4A 0.9300 .
C7 H7A 0.9600 .
C7 H7B 0.9600 .
C7 H7C 0.9600 .
C8 C9 1.338(5) .
C8 H8A 0.9300 .
C3 H3A 0.9300 .
C11 C12 1.332(5) .
C11 H11A 0.9300 .
C12 H12A 0.9300 .
C5 H5A 0.9600 .
C5 H5B 0.9600 .
C5 H5C 0.9600 .
C10 H10A 0.9700 .
C10 H10B 0.9700 .
C9 H9A 0.9300 .
C13 H13A 0.9600 .
C13 H13B 0.9600 .
C13 H13C 0.9600 .
C2 H2A 0.9600 .
C2 H2B 0.9600 .
C2 H2C 0.9600 .
F2 B1 1.400(4) .
F3 B1 1.373(5) .
F4 B1 1.397(5) .
F1 B1 1.377(5) .
